data_4108763
loop_
_publ_author_name
'Kevin D. Hesp'
'Robert McDonald'
'Michael J. Ferguson'
'Mark Stradiotto'

_publ_section_title
;
 New Cationic and Zwitterionic Cp*M(\k2-P,S) Complexes (M = Rh, Ir):
 Divergent Reactivity Pathways Arising from Alternative Modes of Ancillary
 Ligand Participation in Substrate Activation
;
_journal_name_full 'Journal of the American Chemical Society'
_journal_page_first 16394
_journal_page_last 16406
_journal_paper_doi 10.1021/ja8062277
_journal_volume 130
_journal_year 2008
_chemical_formula_moiety 'C25 H35 Cl Ir P S'
_chemical_formula_sum 'C25 H35 Cl Ir P S'
_chemical_formula_weight 626.21
_chemical_name_systematic
; 
 ? 
;
_space_group_IT_number 14
_symmetry_cell_setting monoclinic
_symmetry_space_group_name_Hall '-P 2ybc'
_symmetry_space_group_name_H-M 'P 1 21/c 1'
_atom_sites_solution_hydrogens geom
_atom_sites_solution_primary direct
_atom_sites_solution_secondary difmap
_audit_creation_method SHELXL-97
_cell_angle_alpha 90.00
_cell_angle_beta 91.1555(15)
_cell_angle_gamma 90.00
_cell_formula_units_Z 4
_cell_length_a 8.4287(9)
_cell_length_b 18.747(2)
_cell_length_c 15.3597(17)
_cell_measurement_reflns_used 5697
_cell_measurement_temperature 193(2)
_cell_measurement_theta_max 27.43
_cell_measurement_theta_min 2.65
_cell_volume 2426.5(5)
_computing_cell_refinement 'Bruker SAINT (Bruker, 1997)'
_computing_data_collection 'Bruker SMART (Bruker, 1997)'
_computing_data_reduction 'Bruker SAINT (Bruker, 1997)'
_computing_molecular_graphics 'Bruker SHELXTL (Bruker, 1997)'
_computing_publication_material 'Bruker SHELXTL (Bruker, 1997)'
_computing_structure_refinement 'SHELXL-97 (Sheldrick, 1997)'
_computing_structure_solution 'SHELXS-97 (Sheldrick, 1990)'
_diffrn_ambient_temperature 193(2)
_diffrn_detector_area_resol_mean 8.192
_diffrn_measured_fraction_theta_full 0.999
_diffrn_measured_fraction_theta_max 0.999
_diffrn_measurement_device_type 'Bruker PLATFORM diffractometer/SMART 1000 CCD area detector'
_diffrn_measurement_method '\w scans'
_diffrn_radiation_monochromator graphite
_diffrn_radiation_source 'fine-focus sealed tube'
_diffrn_radiation_type MoK\a
_diffrn_radiation_wavelength 0.71073
_diffrn_reflns_av_R_equivalents 0.0261
_diffrn_reflns_av_sigmaI/netI 0.0219
_diffrn_reflns_limit_h_max 10
_diffrn_reflns_limit_h_min -10
_diffrn_reflns_limit_k_max 24
_diffrn_reflns_limit_k_min -24
_diffrn_reflns_limit_l_max 19
_diffrn_reflns_limit_l_min -19
_diffrn_reflns_number 21057
_diffrn_reflns_theta_full 27.45
_diffrn_reflns_theta_max 27.45
_diffrn_reflns_theta_min 1.71
_diffrn_standards_decay_% 0
_diffrn_standards_interval_time 0
_diffrn_standards_number 0
_exptl_absorpt_coefficient_mu 5.774
_exptl_absorpt_correction_T_max 0.2516
_exptl_absorpt_correction_T_min 0.1194
_exptl_absorpt_correction_type integration
_exptl_absorpt_process_details 'Bruker SHELXTL (Bruker, 1997)'
_exptl_crystal_colour red
_exptl_crystal_density_diffrn 1.714
_exptl_crystal_description prism
_exptl_crystal_F_000 1240
_exptl_crystal_size_max 0.64
_exptl_crystal_size_mid 0.57
_exptl_crystal_size_min 0.33
_refine_diff_density_max 2.796
_refine_diff_density_min -0.644
_refine_diff_density_rms 0.110
_refine_ls_extinction_method none
_refine_ls_goodness_of_fit_ref 1.169
_refine_ls_hydrogen_treatment constr
_refine_ls_matrix_type full
_refine_ls_number_parameters 267
_refine_ls_number_reflns 5539
_refine_ls_number_restraints 0
_refine_ls_restrained_S_all 1.169
_refine_ls_R_factor_all 0.0258
_refine_ls_R_factor_gt 0.0245
_refine_ls_shift/su_max 0.002
_refine_ls_shift/su_mean 0.000
_refine_ls_structure_factor_coef Fsqd
_refine_ls_weighting_details 'calc w=1/[\s^2^(Fo^2^)+(0.0269P)^2^+3.6559P] where P=(Fo^2^+2Fc^2^)/3'
_refine_ls_weighting_scheme calc
_refine_ls_wR_factor_gt 0.0612
_refine_ls_wR_factor_ref 0.0617
_reflns_number_gt 5311
_reflns_number_total 5539
_reflns_threshold_expression I>2\s(I)
_cod_data_source_file ja8062277_si_001_2.cif
_cod_data_source_block dal0797
_cod_original_sg_symbol_H-M 'P 21/c'
_cod_database_code 4108763

loop_
_symmetry_equiv_pos_as_xyz
'x, y, z'
'-x, y+1/2, -z+1/2'
'-x, -y, -z'
'x, -y-1/2, z-1/2'

loop_
_atom_site_label
_atom_site_type_symbol
_atom_site_fract_x
_atom_site_fract_y
_atom_site_fract_z
_atom_site_U_iso_or_equiv
_atom_site_adp_type
_atom_site_occupancy
_atom_site_symmetry_multiplicity
_atom_site_calc_flag
_atom_site_refinement_flags
Ir Ir 0.074043(14) 0.305114(6) 0.079694(7) 0.02011(5) Uani 1 1 d .
Cl Cl -0.04010(13) 0.27967(5) 0.21833(6) 0.0404(2) Uani 1 1 d .
S S 0.32161(11) 0.29967(4) 0.15348(6) 0.03191(19) Uani 1 1 d .
P P 0.11146(9) 0.18433(4) 0.05369(5) 0.01983(15) Uani 1 1 d .
C1 C 0.4889(4) 0.17925(17) 0.2217(2) 0.0265(6) Uani 1 1 d .
H1A H 0.5943 0.1935 0.2002 0.032 Uiso 1 1 calc R
H1B H 0.4795 0.1946 0.2830 0.032 Uiso 1 1 calc R
C2 C 0.3561(4) 0.20982(17) 0.1650(2) 0.0234(6) Uani 1 1 d .
C3 C 0.2700(4) 0.15699(16) 0.12626(19) 0.0219(6) Uani 1 1 d .
C3A C 0.3354(4) 0.08740(17) 0.1538(2) 0.0239(6) Uani 1 1 d .
C4 C 0.2907(4) 0.01755(18) 0.1346(2) 0.0317(7) Uani 1 1 d .
H4 H 0.2061 0.0082 0.0944 0.038 Uiso 1 1 calc R
C5 C 0.3722(5) -0.03857(19) 0.1753(3) 0.0373(8) Uani 1 1 d .
H5 H 0.3427 -0.0864 0.1624 0.045 Uiso 1 1 calc R
C6 C 0.4945(4) -0.02570(19) 0.2339(2) 0.0352(8) Uani 1 1 d .
H6 H 0.5473 -0.0645 0.2617 0.042 Uiso 1 1 calc R
C7 C 0.5411(4) 0.04389(19) 0.2525(2) 0.0314(7) Uani 1 1 d .
H7 H 0.6261 0.0528 0.2927 0.038 Uiso 1 1 calc R
C7A C 0.4625(4) 0.10001(17) 0.2121(2) 0.0257(6) Uani 1 1 d .
C10 C -0.1292(4) 0.37619(18) 0.0474(2) 0.0291(7) Uani 1 1 d .
C11 C -0.0783(4) 0.34347(17) -0.0312(2) 0.0258(6) Uani 1 1 d .
C12 C 0.0861(4) 0.36272(17) -0.0444(2) 0.0266(6) Uani 1 1 d .
C13 C 0.1317(4) 0.41054(17) 0.0250(2) 0.0295(7) Uani 1 1 d .
C14 C 0.0021(5) 0.41816(18) 0.0824(2) 0.0308(7) Uani 1 1 d .
C15 C -0.2910(5) 0.3706(2) 0.0854(3) 0.0449(10) Uani 1 1 d .
H15A H -0.3490 0.4152 0.0750 0.054 Uiso 1 1 calc R
H15B H -0.2809 0.3620 0.1482 0.054 Uiso 1 1 calc R
H15C H -0.3488 0.3310 0.0578 0.054 Uiso 1 1 calc R
C16 C -0.1838(5) 0.3051(2) -0.0954(3) 0.0377(9) Uani 1 1 d .
H16A H -0.2772 0.2867 -0.0656 0.045 Uiso 1 1 calc R
H16B H -0.1255 0.2653 -0.1209 0.045 Uiso 1 1 calc R
H16C H -0.2179 0.3381 -0.1415 0.045 Uiso 1 1 calc R
C17 C 0.1798(5) 0.3499(2) -0.1249(2) 0.0382(8) Uani 1 1 d .
H17A H 0.1616 0.3892 -0.1661 0.046 Uiso 1 1 calc R
H17B H 0.1460 0.3049 -0.1519 0.046 Uiso 1 1 calc R
H17C H 0.2930 0.3473 -0.1094 0.046 Uiso 1 1 calc R
C18 C 0.2880(5) 0.4485(2) 0.0320(3) 0.0464(10) Uani 1 1 d .
H18A H 0.3195 0.4532 0.0935 0.056 Uiso 1 1 calc R
H18B H 0.2781 0.4960 0.0057 0.056 Uiso 1 1 calc R
H18C H 0.3687 0.4211 0.0014 0.056 Uiso 1 1 calc R
C19 C -0.0015(7) 0.4634(2) 0.1627(3) 0.0508(11) Uani 1 1 d .
H19A H 0.1040 0.4638 0.1907 0.061 Uiso 1 1 calc R
H19B H -0.0787 0.4438 0.2031 0.061 Uiso 1 1 calc R
H19C H -0.0320 0.5122 0.1468 0.061 Uiso 1 1 calc R
C21 C -0.0532(4) 0.12062(17) 0.0702(2) 0.0267(6) Uani 1 1 d .
H21 H -0.0220 0.0751 0.0413 0.032 Uiso 1 1 calc R
C22 C -0.0813(4) 0.1027(2) 0.1655(2) 0.0354(8) Uani 1 1 d .
H22A H 0.0187 0.0875 0.1933 0.042 Uiso 1 1 calc R
H22B H -0.1593 0.0641 0.1691 0.042 Uiso 1 1 calc R
H22C H -0.1214 0.1450 0.1954 0.042 Uiso 1 1 calc R
C23 C -0.2050(4) 0.1455(2) 0.0248(3) 0.0403(9) Uani 1 1 d .
H23A H -0.1832 0.1571 -0.0360 0.048 Uiso 1 1 calc R
H23B H -0.2452 0.1880 0.0543 0.048 Uiso 1 1 calc R
H23C H -0.2846 0.1075 0.0268 0.048 Uiso 1 1 calc R
C24 C 0.1800(4) 0.16608(18) -0.0584(2) 0.0271(6) Uani 1 1 d .
H24 H 0.1160 0.1974 -0.0984 0.033 Uiso 1 1 calc R
C25 C 0.3542(5) 0.1900(2) -0.0659(3) 0.0380(8) Uani 1 1 d .
H25A H 0.3665 0.2382 -0.0419 0.046 Uiso 1 1 calc R
H25B H 0.3837 0.1901 -0.1273 0.046 Uiso 1 1 calc R
H25C H 0.4232 0.1569 -0.0334 0.046 Uiso 1 1 calc R
C26 C 0.1604(6) 0.0898(2) -0.0922(3) 0.0438(9) Uani 1 1 d .
H26A H 0.0501 0.0746 -0.0853 0.053 Uiso 1 1 calc R
H26B H 0.2310 0.0579 -0.0589 0.053 Uiso 1 1 calc R
H26C H 0.1874 0.0881 -0.1539 0.053 Uiso 1 1 calc R

loop_
_atom_site_aniso_label
_atom_site_aniso_U_11
_atom_site_aniso_U_22
_atom_site_aniso_U_33
_atom_site_aniso_U_23
_atom_site_aniso_U_13
_atom_site_aniso_U_12
Ir 0.02513(7) 0.01876(7) 0.01633(7) 0.00042(4) -0.00216(4) 0.00303(4)
Cl 0.0609(6) 0.0382(5) 0.0226(4) 0.0070(3) 0.0111(4) 0.0111(4)
S 0.0362(5) 0.0191(4) 0.0397(5) 0.0007(3) -0.0167(4) -0.0010(3)
P 0.0220(4) 0.0195(3) 0.0179(4) -0.0008(3) -0.0023(3) 0.0010(3)
C1 0.0241(15) 0.0268(15) 0.0285(16) 0.0030(13) -0.0055(12) 0.0011(12)
C2 0.0241(15) 0.0242(14) 0.0219(15) 0.0031(12) -0.0026(12) 0.0017(11)
C3 0.0240(14) 0.0207(14) 0.0208(14) 0.0012(11) -0.0017(11) 0.0017(11)
C3A 0.0261(15) 0.0226(15) 0.0229(14) 0.0021(12) 0.0019(12) 0.0044(12)
C4 0.0361(18) 0.0236(16) 0.0353(18) -0.0002(13) -0.0052(14) 0.0018(13)
C5 0.046(2) 0.0226(16) 0.043(2) 0.0028(14) 0.0003(17) 0.0047(15)
C6 0.0381(19) 0.0288(17) 0.039(2) 0.0125(15) 0.0045(15) 0.0122(14)
C7 0.0277(16) 0.0357(18) 0.0306(17) 0.0084(14) -0.0008(13) 0.0086(13)
C7A 0.0230(14) 0.0278(16) 0.0263(15) 0.0043(12) 0.0021(12) 0.0046(12)
C10 0.0297(16) 0.0317(17) 0.0259(16) 0.0062(13) 0.0020(13) 0.0119(13)
C11 0.0310(16) 0.0266(16) 0.0198(14) 0.0049(12) -0.0018(12) 0.0050(12)
C12 0.0336(16) 0.0248(15) 0.0214(15) 0.0062(12) 0.0006(12) 0.0081(13)
C13 0.0342(17) 0.0233(15) 0.0307(17) 0.0094(13) -0.0089(13) 0.0018(13)
C14 0.045(2) 0.0228(15) 0.0244(16) 0.0006(12) -0.0034(14) 0.0101(14)
C15 0.035(2) 0.056(3) 0.043(2) 0.0117(19) 0.0122(17) 0.0169(18)
C16 0.041(2) 0.045(2) 0.0271(18) 0.0024(14) -0.0147(16) -0.0009(15)
C17 0.047(2) 0.040(2) 0.0279(18) 0.0103(15) 0.0113(15) 0.0110(16)
C18 0.044(2) 0.034(2) 0.060(3) 0.0164(18) -0.0174(19) -0.0117(17)
C19 0.089(3) 0.0310(19) 0.032(2) -0.0051(16) -0.005(2) 0.016(2)
C21 0.0282(16) 0.0205(14) 0.0314(17) -0.0002(12) -0.0009(13) -0.0037(12)
C22 0.0346(18) 0.0363(19) 0.0355(19) 0.0065(15) 0.0049(15) -0.0064(14)
C23 0.0298(18) 0.043(2) 0.048(2) 0.0037(17) -0.0094(16) -0.0060(15)
C24 0.0342(17) 0.0262(16) 0.0210(15) -0.0031(12) 0.0013(13) 0.0019(13)
C25 0.038(2) 0.039(2) 0.037(2) -0.0009(15) 0.0057(16) 0.0040(15)
C26 0.062(3) 0.034(2) 0.036(2) -0.0132(16) 0.0116(18) -0.0009(18)

loop_
_atom_type_symbol
_atom_type_description
_atom_type_scat_dispersion_real
_atom_type_scat_dispersion_imag
_atom_type_scat_source
C C 0.0033 0.0016 'International Tables Vol C Tables 4.2.6.8 and 6.1.1.4'
H H 0.0000 0.0000 'International Tables Vol C Tables 4.2.6.8 and 6.1.1.4'
P P 0.1023 0.0942 'International Tables Vol C Tables 4.2.6.8 and 6.1.1.4'
S S 0.1246 0.1234 'International Tables Vol C Tables 4.2.6.8 and 6.1.1.4'
Cl Cl 0.1484 0.1585 'International Tables Vol C Tables 4.2.6.8 and 6.1.1.4'
Ir Ir -1.4442 7.9887 'International Tables Vol C Tables 4.2.6.8 and 6.1.1.4'

loop_
_geom_angle_atom_site_label_1
_geom_angle_atom_site_label_2
_geom_angle_atom_site_label_3
_geom_angle
C12 Ir C14 63.97(12)
C12 Ir C13 38.18(12)
C14 Ir C13 37.70(14)
C12 Ir C10 63.86(12)
C14 Ir C10 38.32(13)
C13 Ir C10 63.37(13)
C12 Ir C11 38.23(12)
C14 Ir C11 63.28(12)
C13 Ir C11 63.14(12)
C10 Ir C11 37.43(12)
C12 Ir P 108.75(9)
C14 Ir P 168.21(9)
C13 Ir P 140.94(10)
C10 Ir P 130.86(10)
C11 Ir P 105.13(9)
C12 Ir S 112.51(9)
C14 Ir S 105.89(10)
C13 Ir S 91.27(9)
C10 Ir S 143.68(10)
C11 Ir S 150.61(9)
P Ir S 85.33(3)
C12 Ir Cl 153.38(9)
C14 Ir Cl 93.38(9)
C13 Ir Cl 127.66(10)
C10 Ir Cl 89.79(9)
C11 Ir Cl 120.41(9)
P Ir Cl 90.98(3)
S Ir Cl 86.08(4)
C2 S Ir 103.79(11)
C3 P C21 106.32(14)
C3 P C24 106.30(15)
C21 P C24 104.83(15)
C3 P Ir 105.85(10)
C21 P Ir 120.03(11)
C24 P Ir 112.62(11)
C7A C1 C2 102.1(3)
C3 C2 C1 111.0(3)
C3 C2 S 125.6(2)
C1 C2 S 123.5(2)
C2 C3 C3A 109.0(3)
C2 C3 P 116.6(2)
C3A C3 P 134.4(2)
C4 C3A C7A 119.6(3)
C4 C3A C3 132.3(3)
C7A C3A C3 108.1(3)
C3A C4 C5 119.0(3)
C6 C5 C4 121.0(3)
C5 C6 C7 120.3(3)
C7A C7 C6 119.3(3)
C7 C7A C3A 120.7(3)
C7 C7A C1 129.5(3)
C3A C7A C1 109.7(3)
C11 C10 C14 107.8(3)
C11 C10 C15 126.2(3)
C14 C10 C15 125.9(3)
C11 C10 Ir 71.78(18)
C14 C10 Ir 70.35(18)
C15 C10 Ir 125.2(2)
C10 C11 C12 108.4(3)
C10 C11 C16 125.3(3)
C12 C11 C16 125.7(3)
C10 C11 Ir 70.79(18)
C12 C11 Ir 69.55(17)
C16 C11 Ir 132.2(2)
C13 C12 C11 107.0(3)
C13 C12 C17 125.0(3)
C11 C12 C17 126.6(3)
C13 C12 Ir 71.30(18)
C11 C12 Ir 72.22(17)
C17 C12 Ir 132.2(2)
C14 C13 C12 108.9(3)
C14 C13 C18 126.3(3)
C12 C13 C18 124.8(4)
C14 C13 Ir 71.12(19)
C12 C13 Ir 70.53(18)
C18 C13 Ir 126.7(2)
C13 C14 C10 107.7(3)
C13 C14 C19 126.5(4)
C10 C14 C19 125.8(4)
C13 C14 Ir 71.17(18)
C10 C14 Ir 71.33(18)
C19 C14 Ir 124.8(2)
C23 C21 C22 111.3(3)
C23 C21 P 111.5(2)
C22 C21 P 113.9(2)
C26 C24 C25 110.1(3)
C26 C24 P 116.9(3)
C25 C24 P 109.3(2)

loop_
_geom_bond_atom_site_label_1
_geom_bond_atom_site_label_2
_geom_bond_distance
Ir C12 2.195(3)
Ir C14 2.205(3)
Ir C13 2.206(3)
Ir C10 2.218(3)
Ir C11 2.231(3)
Ir P 2.3220(8)
Ir S 2.3566(9)
Ir Cl 2.4021(9)
S C2 1.718(3)
P C3 1.797(3)
P C21 1.852(3)
P C24 1.859(3)
C1 C7A 1.509(5)
C1 C2 1.516(4)
C2 C3 1.358(4)
C3 C3A 1.475(4)
C3A C4 1.392(5)
C3A C7A 1.402(5)
C4 C5 1.397(5)
C5 C6 1.375(5)
C6 C7 1.391(5)
C7 C7A 1.384(4)
C10 C11 1.428(5)
C10 C14 1.452(5)
C10 C15 1.498(5)
C11 C12 1.450(5)
C11 C16 1.499(5)
C12 C13 1.439(5)
C12 C17 1.499(5)
C13 C14 1.425(5)
C13 C18 1.499(5)
C14 C19 1.497(5)
C21 C23 1.518(5)
C21 C22 1.526(5)
C24 C26 1.528(5)
C24 C25 1.542(5)

loop_
_geom_torsion_atom_site_label_1
_geom_torsion_atom_site_label_2
_geom_torsion_atom_site_label_3
_geom_torsion_atom_site_label_4
_geom_torsion
C12 Ir S C2 -121.59(15)
C14 Ir S C2 170.49(15)
C13 Ir S C2 -154.24(15)
C10 Ir S C2 162.39(18)
C11 Ir S C2 -126.1(2)
P Ir S C2 -13.21(12)
Cl Ir S C2 78.09(12)
C12 Ir P C3 126.68(14)
C14 Ir P C3 176.8(5)
C13 Ir P C3 100.73(17)
C10 Ir P C3 -162.08(15)
C11 Ir P C3 166.55(14)
S Ir P C3 14.47(11)
Cl Ir P C3 -71.51(11)
C12 Ir P C21 -113.21(16)
C14 Ir P C21 -63.1(5)
C13 Ir P C21 -139.16(18)
C10 Ir P C21 -41.97(17)
C11 Ir P C21 -73.34(15)
S Ir P C21 134.58(13)
Cl Ir P C21 48.60(13)
C12 Ir P C24 10.93(15)
C14 Ir P C24 61.0(5)
C13 Ir P C24 -15.02(19)
C10 Ir P C24 82.17(17)
C11 Ir P C24 50.80(15)
S Ir P C24 -101.27(12)
Cl Ir P C24 172.74(12)
C7A C1 C2 C3 -1.9(4)
C7A C1 C2 S 177.6(2)
Ir S C2 C3 9.8(3)
Ir S C2 C1 -169.7(3)
C1 C2 C3 C3A 0.6(4)
S C2 C3 C3A -179.0(2)
C1 C2 C3 P -178.0(2)
S C2 C3 P 2.5(4)
C21 P C3 C2 -142.4(3)
C24 P C3 C2 106.3(3)
Ir P C3 C2 -13.7(3)
C21 P C3 C3A 39.5(4)
C24 P C3 C3A -71.8(3)
Ir P C3 C3A 168.2(3)
C2 C3 C3A C4 178.9(4)
P C3 C3A C4 -2.9(6)
C2 C3 C3A C7A 1.1(4)
P C3 C3A C7A 179.3(3)
C7A C3A C4 C5 1.2(5)
C3 C3A C4 C5 -176.4(3)
C3A C4 C5 C6 0.3(6)
C4 C5 C6 C7 -1.1(6)
C5 C6 C7 C7A 0.5(5)
C6 C7 C7A C3A 1.0(5)
C6 C7 C7A C1 179.4(3)
C4 C3A C7A C7 -1.8(5)
C3 C3A C7A C7 176.3(3)
C4 C3A C7A C1 179.5(3)
C3 C3A C7A C1 -2.4(4)
C2 C1 C7A C7 -175.9(3)
C2 C1 C7A C3A 2.6(4)
C12 Ir C10 C11 37.02(19)
C14 Ir C10 C11 117.4(3)
C13 Ir C10 C11 79.8(2)
P Ir C10 C11 -55.8(2)
S Ir C10 C11 130.02(18)
Cl Ir C10 C11 -146.89(19)
C12 Ir C10 C14 -80.4(2)
C13 Ir C10 C14 -37.55(19)
C11 Ir C10 C14 -117.4(3)
P Ir C10 C14 -173.17(15)
S Ir C10 C14 12.6(3)
Cl Ir C10 C14 95.72(18)
C12 Ir C10 C15 159.0(4)
C14 Ir C10 C15 -120.7(4)
C13 Ir C10 C15 -158.2(4)
C11 Ir C10 C15 121.9(4)
P Ir C10 C15 66.2(4)
S Ir C10 C15 -108.0(3)
Cl Ir C10 C15 -24.9(3)
C14 C10 C11 C12 1.8(3)
C15 C10 C11 C12 179.7(3)
Ir C10 C11 C12 -59.6(2)
C14 C10 C11 C16 -169.8(3)
C15 C10 C11 C16 8.0(5)
Ir C10 C11 C16 128.7(3)
C14 C10 C11 Ir 61.5(2)
C15 C10 C11 Ir -120.7(3)
C12 Ir C11 C10 -119.1(3)
C14 Ir C11 C10 -38.1(2)
C13 Ir C11 C10 -80.5(2)
P Ir C11 C10 139.62(18)
S Ir C11 C10 -112.4(2)
Cl Ir C11 C10 39.3(2)
C14 Ir C11 C12 81.1(2)
C13 Ir C11 C12 38.64(19)
C10 Ir C11 C12 119.1(3)
P Ir C11 C12 -101.24(17)
S Ir C11 C12 6.7(3)
Cl Ir C11 C12 158.44(15)
C12 Ir C11 C16 120.2(4)
C14 Ir C11 C16 -158.7(4)
C13 Ir C11 C16 158.8(4)
C10 Ir C11 C16 -120.7(4)
P Ir C11 C16 18.9(4)
S Ir C11 C16 126.9(3)
Cl Ir C11 C16 -81.4(3)
C10 C11 C12 C13 -2.9(3)
C16 C11 C12 C13 168.8(3)
Ir C11 C12 C13 -63.2(2)
C10 C11 C12 C17 -169.8(3)
C16 C11 C12 C17 1.9(5)
Ir C11 C12 C17 129.8(3)
C10 C11 C12 Ir 60.4(2)
C16 C11 C12 Ir -128.0(3)
C14 Ir C12 C13 36.5(2)
C10 Ir C12 C13 79.4(2)
C11 Ir C12 C13 115.7(3)
P Ir C12 C13 -153.50(17)
S Ir C12 C13 -60.8(2)
Cl Ir C12 C13 70.7(3)
C14 Ir C12 C11 -79.1(2)
C13 Ir C12 C11 -115.7(3)
C10 Ir C12 C11 -36.25(19)
P Ir C12 C11 90.83(18)
S Ir C12 C11 -176.44(16)
Cl Ir C12 C11 -45.0(3)
C14 Ir C12 C17 157.2(4)
C13 Ir C12 C17 120.7(4)
C10 Ir C12 C17 -159.9(4)
C11 Ir C12 C17 -123.7(4)
P Ir C12 C17 -32.9(4)
S Ir C12 C17 59.9(4)
Cl Ir C12 C17 -168.7(3)
C11 C12 C13 C14 2.8(3)
C17 C12 C13 C14 170.0(3)
Ir C12 C13 C14 -61.0(2)
C11 C12 C13 C18 -174.4(3)
C17 C12 C13 C18 -7.2(5)
Ir C12 C13 C18 121.8(3)
C11 C12 C13 Ir 63.8(2)
C17 C12 C13 Ir -128.9(3)
C12 Ir C13 C14 119.0(3)
C10 Ir C13 C14 38.16(19)
C11 Ir C13 C14 80.3(2)
P Ir C13 C14 161.08(16)
S Ir C13 C14 -114.77(18)
Cl Ir C13 C14 -28.7(2)
C14 Ir C13 C12 -119.0(3)
C10 Ir C13 C12 -80.8(2)
C11 Ir C13 C12 -38.70(18)
P Ir C13 C12 42.1(2)
S Ir C13 C12 126.25(18)
Cl Ir C13 C12 -147.71(16)
C12 Ir C13 C18 -119.4(4)
C14 Ir C13 C18 121.6(4)
C10 Ir C13 C18 159.8(4)
C11 Ir C13 C18 -158.1(4)
P Ir C13 C18 -77.3(4)
S Ir C13 C18 6.9(4)
Cl Ir C13 C18 92.9(4)
C12 C13 C14 C10 -1.7(4)
C18 C13 C14 C10 175.5(3)
Ir C13 C14 C10 -62.4(2)
C12 C13 C14 C19 -179.5(3)
C18 C13 C14 C19 -2.4(5)
Ir C13 C14 C19 119.8(3)
C12 C13 C14 Ir 60.7(2)
C18 C13 C14 Ir -122.2(3)
C11 C10 C14 C13 -0.1(4)
C15 C10 C14 C13 -178.0(3)
Ir C10 C14 C13 62.3(2)
C11 C10 C14 C19 177.7(3)
C15 C10 C14 C19 -0.1(5)
Ir C10 C14 C19 -119.9(3)
C11 C10 C14 Ir -62.4(2)
C15 C10 C14 Ir 119.8(3)
C12 Ir C14 C13 -36.99(19)
C10 Ir C14 C13 -117.0(3)
C11 Ir C14 C13 -79.9(2)
P Ir C14 C13 -90.9(5)
S Ir C14 C13 70.71(19)
Cl Ir C14 C13 157.59(18)
C12 Ir C14 C10 80.0(2)
C13 Ir C14 C10 117.0(3)
C11 Ir C14 C10 37.17(18)
P Ir C14 C10 26.1(6)
S Ir C14 C10 -172.26(17)
Cl Ir C14 C10 -85.37(18)
C12 Ir C14 C19 -158.9(4)
C13 Ir C14 C19 -121.9(5)
C10 Ir C14 C19 121.1(4)
C11 Ir C14 C19 158.2(4)
P Ir C14 C19 147.2(4)
S Ir C14 C19 -51.2(4)
Cl Ir C14 C19 35.7(4)
C3 P C21 C23 169.7(3)
C24 P C21 C23 -78.0(3)
Ir P C21 C23 49.8(3)
C3 P C21 C22 42.8(3)
C24 P C21 C22 155.1(3)
Ir P C21 C22 -77.1(3)
C3 P C24 C26 82.7(3)
C21 P C24 C26 -29.7(3)
Ir P C24 C26 -161.8(3)
C3 P C24 C25 -43.2(3)
C21 P C24 C25 -155.5(2)
Ir P C24 C25 72.3(2)
